data_4073765
loop_
_publ_author_name
'Shima, Takanori'
'Ichikawa, Toshiaki'
'Suzuki, Hiroharu'

_publ_section_title
;
 Reaction of a Heterobimetallic Polyhydrido Cluster, [Cp*Ru(\m-H)4OsCp*]
 (Cp* = \h5-C5Me5), with Diphenylacetylene. Regioselective C&#x2212;H Bond
 Activation at the Osmium Center
;
_journal_issue 25
_journal_name_full Organometallics
_journal_page_first 6329
_journal_paper_doi 10.1021/om700606q
_journal_volume 26
_journal_year 2007
_chemical_formula_sum 'C34 H42 Os2'
_chemical_formula_weight 831.08
_chemical_name_systematic
; 
 ? 
;
_space_group_IT_number 2
_symmetry_cell_setting triclinic
_symmetry_space_group_name_Hall '-P 1'
_symmetry_space_group_name_H-M 'P -1'
_atom_sites_solution_hydrogens geom
_atom_sites_solution_primary direct
_atom_sites_solution_secondary difmap
_audit_creation_method SHELXL-97
_cell_angle_alpha 98.777(2)
_cell_angle_beta 90.5980(10)
_cell_angle_gamma 95.414(4)
_cell_formula_units_Z 4
_cell_length_a 10.9901(4)
_cell_length_b 14.2683(9)
_cell_length_c 19.1063(13)
_cell_measurement_temperature 253(2)
_cell_volume 2946.8(3)
_computing_cell_refinement 'MSC/AFC Diffractometer Control'
_computing_data_collection 'MSC/AFC Diffractometer Control'
_computing_data_reduction teXsan
_computing_molecular_graphics 'ORTEX (P.McArdle, 1995)'
_computing_publication_material 'SHELXL-97/2 (Sheldrick,1997)'
_computing_structure_refinement 'SHELXL-97 (Sheldrick, 1997)'
_computing_structure_solution 'DIRDIF94 (PATTY)'
_diffrn_ambient_temperature 253(2)
_diffrn_measured_fraction_theta_full 0.893
_diffrn_measured_fraction_theta_max 0.893
_diffrn_measurement_device_type 'Rigaku RAXIS-RAPID'
_diffrn_measurement_method 'Imaging Plate'
_diffrn_radiation_monochromator graphite
_diffrn_radiation_source 'Rigaku rotating anode'
_diffrn_radiation_type MoK\a
_diffrn_radiation_wavelength 0.71069
_diffrn_reflns_av_R_equivalents 0.0000
_diffrn_reflns_av_sigmaI/netI 0.0431
_diffrn_reflns_limit_h_max 14
_diffrn_reflns_limit_h_min 0
_diffrn_reflns_limit_k_max 18
_diffrn_reflns_limit_k_min -18
_diffrn_reflns_limit_l_max 24
_diffrn_reflns_limit_l_min -24
_diffrn_reflns_number 12073
_diffrn_reflns_theta_full 27.48
_diffrn_reflns_theta_max 27.48
_diffrn_reflns_theta_min 1.94
_exptl_absorpt_coefficient_mu 8.635
_exptl_absorpt_correction_T_max 0.8462
_exptl_absorpt_correction_T_min 0.4789
_exptl_absorpt_correction_type empirical
_exptl_crystal_colour red
_exptl_crystal_density_diffrn 1.873
_exptl_crystal_density_method 'not measured'
_exptl_crystal_description needle
_exptl_crystal_F_000 1592
_exptl_crystal_size_max 0.10
_exptl_crystal_size_mid 0.02
_exptl_crystal_size_min 0.02
_refine_diff_density_max 1.604
_refine_diff_density_min -2.010
_refine_diff_density_rms 0.232
_refine_ls_extinction_method none
_refine_ls_goodness_of_fit_ref 1.172
_refine_ls_hydrogen_treatment mixed
_refine_ls_matrix_type full
_refine_ls_number_parameters 677
_refine_ls_number_reflns 12073
_refine_ls_number_restraints 0
_refine_ls_restrained_S_all 1.172
_refine_ls_R_factor_all 0.0630
_refine_ls_R_factor_gt 0.0453
_refine_ls_shift/su_max 0.018
_refine_ls_shift/su_mean 0.001
_refine_ls_structure_factor_coef Fsqd
_refine_ls_weighting_details 'calc w=1/[\s^2^(Fo^2^)+(0.0440P)^2^+16.6805P] where P=(Fo^2^+2Fc^2^)/3'
_refine_ls_weighting_scheme calc
_refine_ls_wR_factor_gt 0.1003
_refine_ls_wR_factor_ref 0.1042
_reflns_number_gt 9785
_reflns_number_total 12073
_reflns_threshold_expression >2sigma(I)
_cod_data_source_file om700606q.cif
_cod_data_source_block 15
_cod_original_sg_symbol_H-M P-1
_cod_database_code 4073765

loop_
_symmetry_equiv_pos_as_xyz
'x, y, z'
'-x, -y, -z'

loop_
_atom_site_label
_atom_site_type_symbol
_atom_site_fract_x
_atom_site_fract_y
_atom_site_fract_z
_atom_site_U_iso_or_equiv
_atom_site_adp_type
_atom_site_occupancy
_atom_site_symmetry_multiplicity
_atom_site_calc_flag
_atom_site_refinement_flags
Os1 Os 0.40011(3) 0.17788(2) 0.896775(17) 0.02820(8) Uani 1 1 d .
Os2 Os 0.53481(3) 0.18772(2) 0.776477(17) 0.02830(8) Uani 1 1 d .
Os3 Os 1.02369(3) 0.20116(2) 0.371351(17) 0.02830(8) Uani 1 1 d .
Os4 Os 1.00274(3) 0.31998(2) 0.272480(17) 0.02856(8) Uani 1 1 d .
C1 C 0.7130(9) 0.2227(8) 0.9587(5) 0.041(2) Uani 1 1 d .
H1 H 0.6709 0.1624 0.9551 0.049 Uiso 1 1 calc R
C2 C 0.8209(10) 0.2446(9) 0.9999(6) 0.052(3) Uani 1 1 d .
H2 H 0.8488 0.1981 1.0236 0.063 Uiso 1 1 calc R
C3 C 0.8856(9) 0.3304(9) 1.0064(5) 0.054(3) Uani 1 1 d .
H3 H 0.9585 0.3429 1.0329 0.065 Uiso 1 1 calc R
C4 C 0.8405(11) 0.4001(9) 0.9725(6) 0.056(3) Uani 1 1 d .
H4 H 0.8820 0.4608 0.9779 0.067 Uiso 1 1 calc R
C5 C 0.7357(9) 0.3806(7) 0.9312(6) 0.045(2) Uani 1 1 d .
H5 H 0.7090 0.4282 0.9082 0.054 Uiso 1 1 calc R
C6 C 0.6677(8) 0.2919(6) 0.9225(4) 0.0323(18) Uani 1 1 d .
C7 C 0.5548(8) 0.2715(7) 0.8803(4) 0.0332(19) Uani 1 1 d .
C8 C 0.5287(8) 0.3342(6) 0.8300(5) 0.0352(19) Uani 1 1 d .
H8 H 0.5815 0.3876 0.8251 0.042 Uiso 1 1 calc R
C9 C 0.4176(8) 0.3102(6) 0.7880(5) 0.0324(18) Uani 1 1 d .
C10 C 0.3498(8) 0.2217(7) 0.8017(5) 0.0335(19) Uani 1 1 d .
C11 C 0.2452(8) 0.1892(8) 0.7573(5) 0.042(2) Uani 1 1 d .
H11 H 0.2019 0.1314 0.7622 0.051 Uiso 1 1 calc R
C12 C 0.2066(9) 0.2391(8) 0.7083(5) 0.048(2) Uani 1 1 d .
H12 H 0.1363 0.2161 0.6812 0.057 Uiso 1 1 calc R
C13 C 0.2718(10) 0.3263(9) 0.6974(6) 0.053(3) Uani 1 1 d .
H13 H 0.2433 0.3605 0.6639 0.064 Uiso 1 1 calc R
C14 C 0.3760(9) 0.3600(7) 0.7360(5) 0.044(2) Uani 1 1 d .
H14 H 0.4197 0.4162 0.7278 0.052 Uiso 1 1 calc R
C15 C 0.3653(10) 0.2860(7) 0.9958(6) 0.049(3) Uani 1 1 d .
C16 C 0.2628(9) 0.2745(7) 0.9506(5) 0.042(2) Uani 1 1 d .
C17 C 0.2139(9) 0.1738(8) 0.9412(6) 0.045(2) Uani 1 1 d .
C18 C 0.2913(9) 0.1271(6) 0.9827(5) 0.038(2) Uani 1 1 d .
C19 C 0.3881(9) 0.1972(8) 1.0177(5) 0.043(2) Uani 1 1 d .
C20 C 0.4384(13) 0.3788(9) 1.0225(8) 0.075(4) Uani 1 1 d .
H20A H 0.5239 0.3717 1.0166 0.112 Uiso 1 1 calc R
H20B H 0.4230 0.3974 1.0718 0.112 Uiso 1 1 calc R
H20C H 0.4152 0.4268 0.9963 0.112 Uiso 1 1 calc R
C21 C 0.2048(13) 0.3518(10) 0.9196(8) 0.078(5) Uani 1 1 d .
H21A H 0.1625 0.3247 0.8759 0.117 Uiso 1 1 calc R
H21B H 0.2672 0.4001 0.9108 0.117 Uiso 1 1 calc R
H21C H 0.1479 0.3797 0.9525 0.117 Uiso 1 1 calc R
C22 C 0.0965(10) 0.1355(11) 0.9065(7) 0.072(4) Uani 1 1 d .
H22A H 0.0912 0.1558 0.8610 0.108 Uiso 1 1 calc R
H22B H 0.0312 0.1584 0.9353 0.108 Uiso 1 1 calc R
H22C H 0.0900 0.0671 0.9005 0.108 Uiso 1 1 calc R
C23 C 0.2687(13) 0.0270(8) 0.9949(7) 0.070(4) Uani 1 1 d .
H23A H 0.3455 0.0015 1.0003 0.105 Uiso 1 1 calc R
H23B H 0.2236 -0.0100 0.9552 0.105 Uiso 1 1 calc R
H23C H 0.2226 0.0245 1.0371 0.105 Uiso 1 1 calc R
C24 C 0.4776(12) 0.1799(11) 1.0714(6) 0.072(4) Uani 1 1 d .
H24A H 0.4914 0.1137 1.0641 0.108 Uiso 1 1 calc R
H24B H 0.4463 0.1969 1.1178 0.108 Uiso 1 1 calc R
H24C H 0.5532 0.2179 1.0671 0.108 Uiso 1 1 calc R
C25 C 0.6296(16) 0.1801(10) 0.6768(8) 0.076(5) Uani 1 1 d .
C26 C 0.5382(14) 0.1067(13) 0.6692(6) 0.078(5) Uani 1 1 d .
C27 C 0.5592(11) 0.0470(8) 0.7200(7) 0.061(4) Uani 1 1 d .
C28 C 0.6710(11) 0.0882(9) 0.7581(5) 0.055(3) Uani 1 1 d .
C29 C 0.7111(10) 0.1705(9) 0.7286(7) 0.061(3) Uani 1 1 d .
C30 C 0.633(3) 0.2606(15) 0.6296(11) 0.191(15) Uani 1 1 d .
H30A H 0.7037 0.2580 0.6007 0.286 Uiso 1 1 calc R
H30B H 0.6364 0.3215 0.6593 0.286 Uiso 1 1 calc R
H30C H 0.5605 0.2517 0.5998 0.286 Uiso 1 1 calc R
C31 C 0.4300(19) 0.089(2) 0.6161(10) 0.204(17) Uani 1 1 d .
H31A H 0.3702 0.0424 0.6302 0.306 Uiso 1 1 calc R
H31B H 0.4581 0.0662 0.5698 0.306 Uiso 1 1 calc R
H31C H 0.3938 0.1476 0.6152 0.306 Uiso 1 1 calc R
C32 C 0.487(2) -0.0428(11) 0.7325(15) 0.197(16) Uani 1 1 d .
H32A H 0.4787 -0.0424 0.7825 0.296 Uiso 1 1 calc R
H32B H 0.5283 -0.0966 0.7126 0.296 Uiso 1 1 calc R
H32C H 0.4073 -0.0469 0.7105 0.296 Uiso 1 1 calc R
C33 C 0.740(2) 0.0450(18) 0.8110(9) 0.169(13) Uani 1 1 d .
H33A H 0.6829 0.0092 0.8371 0.254 Uiso 1 1 calc R
H33B H 0.7851 0.0946 0.8431 0.254 Uiso 1 1 calc R
H33C H 0.7948 0.0035 0.7869 0.254 Uiso 1 1 calc R
C34 C 0.8262(14) 0.2344(16) 0.7504(13) 0.178(14) Uani 1 1 d .
H34A H 0.8555 0.2226 0.7954 0.268 Uiso 1 1 calc R
H34B H 0.8093 0.2998 0.7540 0.268 Uiso 1 1 calc R
H34C H 0.8872 0.2217 0.7155 0.268 Uiso 1 1 calc R
C35 C 0.7180(9) 0.2826(8) 0.3842(5) 0.045(2) Uani 1 1 d .
H35 H 0.7290 0.2274 0.3532 0.055 Uiso 1 1 calc R
C36 C 0.6030(10) 0.2973(10) 0.4075(6) 0.061(3) Uani 1 1 d .
H36 H 0.5370 0.2530 0.3918 0.073 Uiso 1 1 calc R
C37 C 0.5855(12) 0.3804(11) 0.4556(8) 0.074(4) Uani 1 1 d .
H37 H 0.5077 0.3922 0.4712 0.089 Uiso 1 1 calc R
C38 C 0.6835(13) 0.4423(11) 0.4787(7) 0.074(4) Uani 1 1 d .
H38 H 0.6733 0.4953 0.5122 0.089 Uiso 1 1 calc R
C39 C 0.8004(10) 0.4282(8) 0.4529(6) 0.052(3) Uani 1 1 d .
H39 H 0.8658 0.4733 0.4678 0.062 Uiso 1 1 calc R
C40 C 0.8194(8) 0.3476(7) 0.4054(4) 0.036(2) Uani 1 1 d .
C41 C 0.9449(8) 0.3313(6) 0.3796(4) 0.0310(18) Uani 1 1 d .
C42 C 1.0306(9) 0.4102(7) 0.3761(4) 0.039(2) Uani 1 1 d .
H42 H 1.0113 0.4724 0.3896 0.047 Uiso 1 1 calc R
C43 C 1.1484(9) 0.3897(8) 0.3508(5) 0.041(2) Uani 1 1 d .
C44 C 1.1591(8) 0.2904(7) 0.3324(5) 0.038(2) Uani 1 1 d .
C45 C 1.2702(9) 0.2619(10) 0.2993(6) 0.055(3) Uani 1 1 d .
H45 H 1.2790 0.1979 0.2839 0.066 Uiso 1 1 calc R
C46 C 1.3632(11) 0.3312(14) 0.2910(8) 0.078(5) Uani 1 1 d .
H46 H 1.4357 0.3124 0.2712 0.094 Uiso 1 1 calc R
C47 C 1.3529(12) 0.4273(14) 0.3108(7) 0.081(5) Uani 1 1 d .
H47 H 1.4184 0.4711 0.3044 0.097 Uiso 1 1 calc R
C48 C 1.2482(12) 0.4592(11) 0.3397(7) 0.071(4) Uani 1 1 d .
H48 H 1.2413 0.5241 0.3519 0.085 Uiso 1 1 calc R
C49 C 1.0277(8) 0.2184(7) 0.4943(5) 0.038(2) Uani 1 1 d .
C50 C 0.9470(9) 0.1377(8) 0.4633(5) 0.043(2) Uani 1 1 d .
C51 C 1.0183(9) 0.0723(7) 0.4210(5) 0.039(2) Uani 1 1 d .
C52 C 1.1439(9) 0.1149(7) 0.4247(4) 0.038(2) Uani 1 1 d .
C53 C 1.1468(8) 0.2059(7) 0.4704(4) 0.034(2) Uani 1 1 d .
C54 C 0.9930(11) 0.3021(9) 0.5456(5) 0.054(3) Uani 1 1 d .
H54A H 0.9076 0.3088 0.5394 0.081 Uiso 1 1 calc R
H54B H 1.0403 0.3590 0.5369 0.081 Uiso 1 1 calc R
H54C H 1.0090 0.2918 0.5932 0.081 Uiso 1 1 calc R
C55 C 0.8152(10) 0.1170(11) 0.4830(7) 0.066(4) Uani 1 1 d .
H55A H 0.7724 0.1722 0.4810 0.099 Uiso 1 1 calc R
H55B H 0.8124 0.1014 0.5301 0.099 Uiso 1 1 calc R
H55C H 0.7773 0.0644 0.4503 0.099 Uiso 1 1 calc R
C56 C 0.9731(13) -0.0257(7) 0.3848(7) 0.064(3) Uani 1 1 d .
H56A H 1.0338 -0.0500 0.3531 0.096 Uiso 1 1 calc R
H56B H 0.8988 -0.0229 0.3586 0.096 Uiso 1 1 calc R
H56C H 0.9576 -0.0670 0.4197 0.096 Uiso 1 1 calc R
C57 C 1.2517(11) 0.0690(9) 0.3965(6) 0.063(3) Uani 1 1 d .
H57A H 1.2256 0.0145 0.3618 0.094 Uiso 1 1 calc R
H57B H 1.2956 0.0490 0.4345 0.094 Uiso 1 1 calc R
H57C H 1.3041 0.1135 0.3749 0.094 Uiso 1 1 calc R
C58 C 1.2587(10) 0.2703(9) 0.4913(6) 0.058(3) Uani 1 1 d .
H58A H 1.3189 0.2598 0.4556 0.086 Uiso 1 1 calc R
H58B H 1.2903 0.2578 0.5356 0.086 Uiso 1 1 calc R
H58C H 1.2396 0.3353 0.4963 0.086 Uiso 1 1 calc R
C59 C 0.9633(9) 0.4058(7) 0.1901(5) 0.038(2) Uani 1 1 d .
C60 C 0.8524(9) 0.3498(8) 0.2030(5) 0.043(2) Uani 1 1 d .
C61 C 0.8752(8) 0.2518(7) 0.1874(5) 0.038(2) Uani 1 1 d .
C62 C 0.9985(9) 0.2474(7) 0.1628(4) 0.040(2) Uani 1 1 d .
C63 C 1.0519(9) 0.3428(7) 0.1644(5) 0.039(2) Uani 1 1 d .
C64 C 0.9795(14) 0.5131(9) 0.1970(7) 0.071(4) Uani 1 1 d .
H64A H 0.9274 0.5399 0.2332 0.107 Uiso 1 1 calc R
H64B H 0.9583 0.5320 0.1527 0.107 Uiso 1 1 calc R
H64C H 1.0632 0.5355 0.2096 0.107 Uiso 1 1 calc R
C65 C 0.7342(11) 0.3873(10) 0.2240(7) 0.067(4) Uani 1 1 d .
H65A H 0.7493 0.4517 0.2480 0.100 Uiso 1 1 calc R
H65B H 0.6932 0.3485 0.2551 0.100 Uiso 1 1 calc R
H65C H 0.6838 0.3861 0.1825 0.100 Uiso 1 1 calc R
C66 C 0.7852(12) 0.1677(9) 0.1875(6) 0.063(3) Uani 1 1 d .
H66A H 0.8249 0.1172 0.2031 0.094 Uiso 1 1 calc R
H66B H 0.7519 0.1469 0.1404 0.094 Uiso 1 1 calc R
H66C H 0.7206 0.1845 0.2190 0.094 Uiso 1 1 calc R
C67 C 1.0582(13) 0.1595(10) 0.1375(6) 0.068(4) Uani 1 1 d .
H67A H 1.0406 0.1140 0.1691 0.102 Uiso 1 1 calc R
H67B H 1.1450 0.1750 0.1364 0.102 Uiso 1 1 calc R
H67C H 1.0274 0.1329 0.0908 0.102 Uiso 1 1 calc R
C68 C 1.1783(11) 0.3728(10) 0.1427(6) 0.064(3) Uani 1 1 d .
H68A H 1.2291 0.3220 0.1443 0.095 Uiso 1 1 calc R
H68B H 1.2115 0.4282 0.1745 0.095 Uiso 1 1 calc R
H68C H 1.1754 0.3875 0.0954 0.095 Uiso 1 1 calc R
H2B H 1.063(10) 0.148(8) 0.292(6) 0.06(3) Uiso 1 1 d .
H2A H 0.877(9) 0.163(7) 0.337(5) 0.05(3) Uiso 1 1 d .

loop_
_atom_site_aniso_label
_atom_site_aniso_U_11
_atom_site_aniso_U_22
_atom_site_aniso_U_33
_atom_site_aniso_U_23
_atom_site_aniso_U_13
_atom_site_aniso_U_12
Os1 0.02964(16) 0.02509(17) 0.03075(17) 0.00584(12) 0.00642(12) 0.00410(12)
Os2 0.02859(16) 0.02798(18) 0.02905(17) 0.00556(12) 0.00466(12) 0.00404(13)
Os3 0.03159(17) 0.02952(18) 0.02530(16) 0.00832(12) 0.00305(12) 0.00386(13)
Os4 0.03238(17) 0.02803(18) 0.02633(16) 0.00779(12) 0.00095(12) 0.00259(13)
C1 0.041(5) 0.048(6) 0.036(5) 0.012(4) -0.001(4) 0.002(4)
C2 0.049(6) 0.065(8) 0.050(6) 0.030(5) 0.001(5) 0.012(5)
C3 0.034(5) 0.089(9) 0.039(6) 0.012(5) -0.004(4) 0.001(5)
C4 0.059(7) 0.055(7) 0.050(6) -0.001(5) -0.007(5) -0.005(5)
C5 0.044(5) 0.032(5) 0.056(6) -0.001(4) -0.009(4) 0.003(4)
C6 0.036(4) 0.028(5) 0.030(4) -0.003(3) 0.005(3) -0.001(3)
C7 0.031(4) 0.043(5) 0.026(4) 0.006(4) 0.003(3) 0.008(4)
C8 0.036(5) 0.026(5) 0.043(5) 0.003(4) 0.004(4) 0.000(4)
C9 0.036(4) 0.032(5) 0.033(4) 0.008(3) 0.005(3) 0.012(4)
C10 0.026(4) 0.038(5) 0.039(5) 0.008(4) 0.006(3) 0.011(4)
C11 0.032(5) 0.051(6) 0.043(5) 0.007(4) -0.004(4) 0.006(4)
C12 0.039(5) 0.062(7) 0.039(5) 0.001(5) -0.008(4) 0.002(5)
C13 0.059(7) 0.064(8) 0.043(6) 0.015(5) -0.005(5) 0.024(6)
C14 0.047(6) 0.040(6) 0.047(6) 0.014(4) -0.002(4) 0.010(4)
C15 0.061(6) 0.023(5) 0.058(6) -0.013(4) 0.029(5) -0.002(4)
C16 0.048(5) 0.039(6) 0.047(6) 0.013(4) 0.023(4) 0.027(4)
C17 0.036(5) 0.047(6) 0.051(6) 0.008(5) 0.014(4) 0.004(4)
C18 0.050(5) 0.026(5) 0.039(5) 0.006(4) 0.022(4) 0.011(4)
C19 0.039(5) 0.053(6) 0.035(5) 0.004(4) 0.007(4) 0.007(4)
C20 0.078(9) 0.048(8) 0.087(10) -0.025(7) 0.033(7) -0.004(6)
C21 0.092(10) 0.070(9) 0.091(10) 0.043(8) 0.051(8) 0.051(8)
C22 0.043(6) 0.104(11) 0.066(8) 0.010(7) 0.020(6) -0.002(6)
C23 0.094(10) 0.042(7) 0.080(9) 0.024(6) 0.037(7) 0.012(7)
C24 0.067(8) 0.110(12) 0.039(6) 0.003(7) 0.003(5) 0.022(8)
C25 0.109(12) 0.064(9) 0.070(9) 0.030(7) 0.060(9) 0.047(8)
C26 0.081(9) 0.125(14) 0.028(6) -0.020(7) 0.004(6) 0.054(9)
C27 0.063(7) 0.025(6) 0.085(9) -0.017(5) 0.041(6) -0.010(5)
C28 0.070(7) 0.065(8) 0.035(5) 0.001(5) 0.004(5) 0.047(6)
C29 0.038(6) 0.054(8) 0.084(9) -0.013(6) 0.029(6) 0.000(5)
C30 0.34(4) 0.130(17) 0.153(19) 0.103(16) 0.19(2) 0.15(2)
C31 0.119(16) 0.38(4) 0.078(13) -0.12(2) -0.047(12) 0.11(2)
C32 0.22(3) 0.037(10) 0.31(3) -0.035(14) 0.21(3) -0.032(12)
C33 0.23(3) 0.24(3) 0.069(11) 0.009(13) 0.006(13) 0.21(2)
C34 0.050(9) 0.17(2) 0.25(3) -0.13(2) 0.070(13) -0.049(11)
C35 0.042(5) 0.060(7) 0.034(5) 0.001(4) 0.006(4) 0.009(5)
C36 0.034(5) 0.085(10) 0.060(7) 0.002(6) 0.013(5) 0.004(5)
C37 0.051(7) 0.085(10) 0.090(10) 0.012(8) 0.023(7) 0.025(7)
C38 0.074(9) 0.079(10) 0.066(8) -0.016(7) 0.018(7) 0.032(8)
C39 0.043(6) 0.056(7) 0.054(6) -0.003(5) 0.002(5) 0.013(5)
C40 0.036(5) 0.045(6) 0.026(4) 0.004(4) -0.002(3) 0.011(4)
C41 0.035(4) 0.038(5) 0.021(4) 0.005(3) 0.003(3) 0.003(4)
C42 0.058(6) 0.032(5) 0.024(4) -0.004(3) 0.001(4) -0.005(4)
C43 0.044(5) 0.051(6) 0.027(5) 0.007(4) -0.008(4) -0.009(4)
C44 0.029(4) 0.046(6) 0.043(5) 0.020(4) 0.001(4) -0.003(4)
C45 0.036(5) 0.090(9) 0.046(6) 0.037(6) -0.006(4) 0.003(5)
C46 0.037(6) 0.128(15) 0.077(9) 0.042(9) 0.012(6) 0.003(7)
C47 0.050(8) 0.118(14) 0.070(9) 0.031(9) -0.005(6) -0.035(8)
C48 0.064(8) 0.084(10) 0.061(8) 0.026(7) -0.006(6) -0.037(7)
C49 0.035(5) 0.051(6) 0.030(5) 0.013(4) 0.003(4) 0.010(4)
C50 0.053(6) 0.053(6) 0.029(5) 0.017(4) 0.010(4) 0.014(5)
C51 0.054(6) 0.029(5) 0.037(5) 0.016(4) -0.004(4) 0.003(4)
C52 0.044(5) 0.051(6) 0.024(4) 0.014(4) 0.003(4) 0.019(4)
C53 0.043(5) 0.049(6) 0.015(4) 0.011(3) -0.010(3) 0.009(4)
C54 0.069(7) 0.063(8) 0.032(5) 0.004(5) 0.004(5) 0.018(6)
C55 0.049(6) 0.094(10) 0.059(7) 0.033(7) 0.014(5) -0.005(6)
C56 0.095(9) 0.023(6) 0.072(8) 0.009(5) -0.011(7) -0.006(6)
C57 0.065(7) 0.078(9) 0.056(7) 0.024(6) 0.024(6) 0.042(7)
C58 0.057(7) 0.074(9) 0.040(6) 0.011(5) -0.006(5) -0.007(6)
C59 0.050(5) 0.033(5) 0.036(5) 0.016(4) -0.002(4) 0.005(4)
C60 0.037(5) 0.060(7) 0.038(5) 0.017(5) 0.002(4) 0.015(5)
C61 0.037(5) 0.044(6) 0.031(5) 0.005(4) -0.006(4) -0.006(4)
C62 0.053(6) 0.048(6) 0.021(4) 0.007(4) 0.001(4) 0.013(5)
C63 0.044(5) 0.047(6) 0.033(5) 0.025(4) 0.010(4) 0.006(4)
C64 0.115(12) 0.053(8) 0.052(7) 0.024(6) 0.008(7) 0.023(7)
C65 0.056(7) 0.090(10) 0.062(7) 0.016(7) -0.001(6) 0.041(7)
C66 0.069(8) 0.065(8) 0.047(6) -0.004(6) -0.006(5) -0.016(6)
C67 0.097(10) 0.075(9) 0.033(6) 0.003(5) 0.002(6) 0.029(8)
C68 0.061(7) 0.087(10) 0.044(6) 0.021(6) 0.008(5) -0.006(6)

loop_
_atom_type_symbol
_atom_type_description
_atom_type_scat_dispersion_real
_atom_type_scat_dispersion_imag
_atom_type_scat_source
C C 0.0033 0.0016 'International Tables Vol C Tables 4.2.6.8 and 6.1.1.4'
H H 0.0000 0.0000 'International Tables Vol C Tables 4.2.6.8 and 6.1.1.4'
Os Os -1.2165 7.6030 'International Tables Vol C Tables 4.2.6.8 and 6.1.1.4'

loop_
_geom_angle_atom_site_label_1
_geom_angle_atom_site_label_2
_geom_angle_atom_site_label_3
_geom_angle
C10 Os1 C7 78.7(3)
C10 Os1 C18 132.2(4)
C7 Os1 C18 141.3(4)
C10 Os1 C17 95.6(4)
C7 Os1 C17 142.9(4)
C18 Os1 C17 37.7(4)
C10 Os1 C16 87.0(3)
C7 Os1 C16 104.9(4)
C18 Os1 C16 62.2(3)
C17 Os1 C16 38.0(4)
C10 Os1 C19 147.8(4)
C7 Os1 C19 103.2(3)
C18 Os1 C19 38.0(4)
C17 Os1 C19 63.1(4)
C16 Os1 C19 61.2(4)
C10 Os1 C15 113.2(4)
C7 Os1 C15 86.9(3)
C18 Os1 C15 61.4(4)
C17 Os1 C15 61.5(4)
C16 Os1 C15 35.3(4)
C19 Os1 C15 36.3(4)
C10 Os1 Os2 51.0(2)
C7 Os1 Os2 50.2(2)
C18 Os1 Os2 164.1(2)
C17 Os1 Os2 145.4(3)
C16 Os1 Os2 131.3(2)
C19 Os1 Os2 150.3(2)
C15 Os1 Os2 134.2(3)
C7 Os2 C28 112.1(4)
C7 Os2 C29 111.2(4)
C28 Os2 C29 38.2(5)
C7 Os2 C27 141.8(5)
C28 Os2 C27 39.1(5)
C29 Os2 C27 63.9(4)
C7 Os2 C25 137.2(6)
C28 Os2 C25 62.6(5)
C29 Os2 C25 36.5(6)
C27 Os2 C25 62.6(5)
C7 Os2 C10 76.2(3)
C28 Os2 C10 151.6(5)
C29 Os2 C10 165.8(5)
C27 Os2 C10 118.2(4)
C25 Os2 C10 130.3(5)
C7 Os2 C8 39.1(3)
C28 Os2 C8 136.4(4)
C29 Os2 C8 110.4(4)
C27 Os2 C8 174.2(4)
C25 Os2 C8 112.7(5)
C10 Os2 C8 67.3(3)
C7 Os2 C26 173.1(5)
C28 Os2 C26 63.5(4)
C29 Os2 C26 61.9(5)
C27 Os2 C26 37.8(5)
C25 Os2 C26 36.5(6)
C10 Os2 C26 110.3(4)
C8 Os2 C26 140.2(5)
C7 Os2 C9 68.1(3)
C28 Os2 C9 169.6(4)
C29 Os2 C9 131.5(4)
C27 Os2 C9 145.7(5)
C25 Os2 C9 109.7(4)
C10 Os2 C9 38.6(3)
C8 Os2 C9 37.7(3)
C26 Os2 C9 115.2(4)
C7 Os2 Os1 49.2(2)
C28 Os2 Os1 115.4(3)
C29 Os2 Os1 145.5(4)
C27 Os2 Os1 111.7(3)
C25 Os2 Os1 173.5(5)
C10 Os2 Os1 48.4(2)
C8 Os2 Os1 73.1(2)
C26 Os2 Os1 137.0(5)
C9 Os2 Os1 73.0(2)
C44 Os3 C41 77.2(4)
C44 Os3 C51 135.9(4)
C41 Os3 C51 140.6(3)
C44 Os3 C52 98.5(4)
C41 Os3 C52 145.2(3)
C51 Os3 C52 38.4(4)
C44 Os3 C50 148.4(4)
C41 Os3 C50 103.0(3)
C51 Os3 C50 37.8(4)
C52 Os3 C50 63.0(3)
C44 Os3 C53 88.3(3)
C41 Os3 C53 108.0(3)
C51 Os3 C53 62.4(3)
C52 Os3 C53 37.2(3)
C50 Os3 C53 61.2(4)
C44 Os3 C49 112.8(4)
C41 Os3 C49 88.2(3)
C51 Os3 C49 61.8(4)
C52 Os3 C49 61.2(3)
C50 Os3 C49 36.6(4)
C53 Os3 C49 35.5(3)
C44 Os3 Os4 51.0(2)
C41 Os3 Os4 50.2(2)
C51 Os3 Os4 161.5(3)
C52 Os3 Os4 147.3(2)
C50 Os3 Os4 149.3(3)
C53 Os3 Os4 134.4(2)
C49 Os3 Os4 135.6(2)
C41 Os4 C44 74.9(3)
C41 Os4 C61 119.1(3)
C44 Os4 C61 140.5(4)
C41 Os4 C62 151.9(4)
C44 Os4 C62 112.2(4)
C61 Os4 C62 38.5(4)
C41 Os4 C42 37.9(3)
C44 Os4 C42 66.2(4)
C61 Os4 C42 147.9(4)
C62 Os4 C42 170.2(4)
C41 Os4 C59 129.9(4)
C44 Os4 C59 138.4(3)
C61 Os4 C59 63.6(4)
C62 Os4 C59 63.6(4)
C42 Os4 C59 110.6(4)
C41 Os4 C63 166.7(4)
C44 Os4 C63 111.7(3)
C61 Os4 C63 63.8(4)
C62 Os4 C63 37.9(4)
C42 Os4 C63 132.7(4)
C59 Os4 C63 37.8(4)
C41 Os4 C60 110.0(3)
C44 Os4 C60 175.1(3)
C61 Os4 C60 37.9(4)
C62 Os4 C60 63.8(4)
C42 Os4 C60 117.2(4)
C59 Os4 C60 38.0(4)
C63 Os4 C60 63.5(3)
C41 Os4 C43 66.9(3)
C44 Os4 C43 37.7(4)
C61 Os4 C43 173.9(4)
C62 Os4 C43 135.6(4)
C42 Os4 C43 37.6(4)
C59 Os4 C43 113.8(4)
C63 Os4 C43 110.7(4)
C60 Os4 C43 143.1(4)
C41 Os4 Os3 49.2(2)
C44 Os4 Os3 48.5(2)
C61 Os4 Os3 110.0(3)
C62 Os4 Os3 113.9(3)
C42 Os4 Os3 72.8(3)
C59 Os4 Os3 172.9(3)
C63 Os4 Os3 143.8(3)
C60 Os4 Os3 135.0(3)
C43 Os4 Os3 72.8(3)
C2 C1 C6 120.2(10)
C3 C2 C1 122.3(10)
C2 C3 C4 118.1(10)
C5 C4 C3 121.0(11)
C4 C5 C6 122.2(10)
C5 C6 C1 116.2(8)
C5 C6 C7 122.5(9)
C1 C6 C7 121.3(8)
C8 C7 C6 118.9(8)
C8 C7 Os1 112.1(6)
C6 C7 Os1 127.6(6)
C8 C7 Os2 71.9(5)
C6 C7 Os2 125.4(6)
Os1 C7 Os2 80.6(3)
C9 C8 C7 117.1(8)
C9 C8 Os2 73.5(5)
C7 C8 Os2 69.0(5)
C14 C9 C8 126.4(9)
C14 C9 C10 120.7(8)
C8 C9 C10 112.9(7)
C14 C9 Os2 129.3(7)
C8 C9 Os2 68.8(5)
C10 C9 Os2 67.9(5)
C11 C10 C9 115.7(8)
C11 C10 Os1 128.7(7)
C9 C10 Os1 114.3(6)
C11 C10 Os2 124.5(7)
C9 C10 Os2 73.5(5)
Os1 C10 Os2 80.6(3)
C12 C11 C10 122.3(10)
C11 C12 C13 120.9(9)
C14 C13 C12 120.1(9)
C13 C14 C9 120.2(10)
C16 C15 C19 111.0(9)
C16 C15 C20 125.4(11)
C19 C15 C20 123.6(12)
C16 C15 Os1 71.4(5)
C19 C15 Os1 71.0(5)
C20 C15 Os1 127.7(7)
C15 C16 C17 108.0(8)
C15 C16 C21 127.1(11)
C17 C16 C21 124.8(11)
C15 C16 Os1 73.3(5)
C17 C16 Os1 68.6(5)
C21 C16 Os1 126.5(7)
C18 C17 C22 127.7(11)
C18 C17 C16 106.6(9)
C22 C17 C16 124.9(11)
C18 C17 Os1 70.8(5)
C22 C17 Os1 129.3(8)
C16 C17 Os1 73.3(5)
C17 C18 C19 109.1(8)
C17 C18 C23 125.1(11)
C19 C18 C23 125.4(10)
C17 C18 Os1 71.6(5)
C19 C18 Os1 73.9(5)
C23 C18 Os1 126.0(7)
C15 C19 C18 105.4(9)
C15 C19 C24 128.4(11)
C18 C19 C24 125.7(11)
C15 C19 Os1 72.6(6)
C18 C19 Os1 68.1(5)
C24 C19 Os1 129.8(7)
C29 C25 C26 110.7(12)
C29 C25 C30 127.7(19)
C26 C25 C30 122(2)
C29 C25 Os2 71.6(7)
C26 C25 Os2 72.7(7)
C30 C25 Os2 123.0(9)
C25 C26 C27 108.2(12)
C25 C26 C31 128(2)
C27 C26 C31 124(2)
C25 C26 Os2 70.8(7)
C27 C26 Os2 70.1(6)
C31 C26 Os2 124.6(10)
C26 C27 C28 106.1(11)
C26 C27 C32 129.0(19)
C28 C27 C32 124.9(18)
C26 C27 Os2 72.1(7)
C28 C27 Os2 69.8(6)
C32 C27 Os2 124.4(9)
C29 C28 C27 106.6(10)
C29 C28 C33 126.4(17)
C27 C28 C33 126.5(17)
C29 C28 Os2 71.5(6)
C27 C28 Os2 71.0(6)
C33 C28 Os2 128.6(8)
C25 C29 C28 108.3(11)
C25 C29 C34 126.4(18)
C28 C29 C34 125.2(17)
C25 C29 Os2 71.9(7)
C28 C29 Os2 70.3(6)
C34 C29 Os2 124.7(9)
C36 C35 C40 122.4(10)
C35 C36 C37 119.3(11)
C38 C37 C36 119.0(11)
C37 C38 C39 121.2(12)
C40 C39 C38 120.6(11)
C39 C40 C35 117.3(9)
C39 C40 C41 120.5(9)
C35 C40 C41 122.1(8)
C42 C41 C40 119.3(8)
C42 C41 Os3 113.5(7)
C40 C41 Os3 125.4(6)
C42 C41 Os4 73.2(5)
C40 C41 Os4 126.6(6)
Os3 C41 Os4 80.6(3)
C41 C42 C43 116.5(9)
C41 C42 Os4 68.9(5)
C43 C42 Os4 72.7(5)
C44 C43 C42 113.1(8)
C44 C43 C48 120.7(11)
C42 C43 C48 126.0(11)
C44 C43 Os4 68.5(5)
C42 C43 Os4 69.6(5)
C48 C43 Os4 127.4(7)
C43 C44 C45 117.7(9)
C43 C44 Os3 115.3(7)
C45 C44 Os3 126.1(8)
C43 C44 Os4 73.8(5)
C45 C44 Os4 122.7(7)
Os3 C44 Os4 80.5(3)
C46 C45 C44 119.0(13)
C47 C46 C45 122.7(13)
C48 C47 C46 121.3(12)
C47 C48 C43 118.5(14)
C53 C49 C50 108.8(9)
C53 C49 C54 125.1(9)
C50 C49 C54 126.1(9)
C53 C49 Os3 71.5(5)
C50 C49 Os3 68.3(5)
C54 C49 Os3 127.4(7)
C49 C50 C51 108.0(9)
C49 C50 C55 125.4(10)
C51 C50 C55 125.7(10)
C49 C50 Os3 75.1(5)
C51 C50 Os3 69.4(5)
C55 C50 Os3 129.7(7)
C50 C51 C52 107.6(9)
C50 C51 C56 126.0(10)
C52 C51 C56 126.2(10)
C50 C51 Os3 72.7(5)
C52 C51 Os3 72.2(5)
C56 C51 Os3 124.6(7)
C53 C52 C51 107.0(8)
C53 C52 C57 125.6(10)
C51 C52 C57 126.7(10)
C53 C52 Os3 74.3(5)
C51 C52 Os3 69.4(5)
C57 C52 Os3 128.4(7)
C49 C53 C52 108.5(8)
C49 C53 C58 126.7(9)
C52 C53 C58 124.7(9)
C49 C53 Os3 73.1(5)
C52 C53 Os3 68.5(4)
C58 C53 Os3 127.2(6)
C63 C59 C60 108.6(8)
C63 C59 C64 125.8(10)
C60 C59 C64 125.5(10)
C63 C59 Os4 71.2(5)
C60 C59 Os4 71.8(5)
C64 C59 Os4 126.6(7)
C61 C60 C59 107.2(8)
C61 C60 C65 126.7(10)
C59 C60 C65 125.9(10)
C61 C60 Os4 69.6(5)
C59 C60 Os4 70.3(5)
C65 C60 Os4 128.4(7)
C60 C61 C62 108.4(8)
C60 C61 C66 126.8(10)
C62 C61 C66 124.4(10)
C60 C61 Os4 72.5(5)
C62 C61 Os4 71.0(5)
C66 C61 Os4 128.0(7)
C63 C62 C61 107.7(8)
C63 C62 C67 125.9(10)
C61 C62 C67 126.4(10)
C63 C62 Os4 71.6(5)
C61 C62 Os4 70.5(5)
C67 C62 Os4 125.2(7)
C59 C63 C62 108.1(8)
C59 C63 C68 125.4(10)
C62 C63 C68 126.5(10)
C59 C63 Os4 70.9(5)
C62 C63 Os4 70.5(5)
C68 C63 Os4 124.5(7)

loop_
_geom_bond_atom_site_label_1
_geom_bond_atom_site_label_2
_geom_bond_distance
Os1 C10 2.093(9)
Os1 C7 2.118(9)
Os1 C18 2.212(9)
Os1 C17 2.222(9)
Os1 C16 2.286(8)
Os1 C19 2.290(9)
Os1 C15 2.311(9)
Os1 Os2 2.7612(5)
Os2 C7 2.151(9)
Os2 C28 2.154(9)
Os2 C29 2.170(10)
Os2 C27 2.171(10)
Os2 C25 2.173(11)
Os2 C10 2.176(8)
Os2 C8 2.190(9)
Os2 C26 2.197(11)
Os2 C9 2.253(8)
Os3 C44 2.084(9)
Os3 C41 2.107(9)
Os3 C51 2.190(8)
Os3 C52 2.227(8)
Os3 C50 2.234(9)
Os3 C53 2.303(7)
Os3 C49 2.324(9)
Os3 Os4 2.7455(5)
Os4 C41 2.136(8)
Os4 C44 2.164(9)
Os4 C61 2.183(9)
Os4 C62 2.189(9)
Os4 C42 2.192(9)
Os4 C59 2.200(8)
Os4 C63 2.205(8)
Os4 C60 2.220(9)
Os4 C43 2.233(9)
C1 C2 1.400(14)
C1 C6 1.412(13)
C2 C3 1.345(16)
C3 C4 1.393(16)
C4 C5 1.371(14)
C5 C6 1.394(13)
C6 C7 1.454(12)
C7 C8 1.453(12)
C8 C9 1.437(12)
C9 C14 1.404(12)
C9 C10 1.466(13)
C10 C11 1.420(13)
C11 C12 1.348(14)
C12 C13 1.421(16)
C13 C14 1.363(15)
C15 C16 1.394(16)
C15 C19 1.435(15)
C15 C20 1.498(15)
C16 C17 1.470(15)
C16 C21 1.516(14)
C17 C18 1.432(14)
C17 C22 1.463(16)
C18 C19 1.469(14)
C18 C23 1.481(14)
C19 C24 1.477(15)
C25 C29 1.36(2)
C25 C26 1.37(2)
C25 C30 1.563(19)
C26 C27 1.42(2)
C26 C31 1.53(2)
C27 C28 1.449(17)
C27 C32 1.495(18)
C28 C29 1.414(18)
C28 C33 1.494(17)
C29 C34 1.503(17)
C35 C36 1.368(14)
C35 C40 1.395(14)
C36 C37 1.415(18)
C37 C38 1.35(2)
C38 C39 1.401(16)
C39 C40 1.386(14)
C40 C41 1.496(12)
C41 C42 1.408(13)
C42 C43 1.427(14)
C43 C44 1.424(14)
C43 C48 1.447(14)
C44 C45 1.445(14)
C45 C46 1.382(18)
C46 C47 1.38(2)
C47 C48 1.37(2)
C49 C53 1.409(13)
C49 C50 1.432(14)
C49 C54 1.506(14)
C50 C51 1.435(14)
C50 C55 1.513(14)
C51 C52 1.452(14)
C51 C56 1.499(14)
C52 C53 1.446(13)
C52 C57 1.475(13)
C53 C58 1.477(14)
C59 C63 1.428(14)
C59 C60 1.438(14)
C59 C64 1.508(15)
C60 C61 1.431(14)
C60 C65 1.487(14)
C61 C62 1.443(13)
C61 C66 1.481(14)
C62 C63 1.427(14)
C62 C67 1.486(15)
C63 C68 1.496(14)
